data_4021580
loop_
_publ_author_name
'David A. Henderson'
'Philip N. Collier'
'Gregoire Pav\'e'
'Paula Rzepa'
'Andrew J. P. White'
'Jeremy N. Burrows'
'Anthony G. M. Barrett'

_publ_section_title
;
 Studies on the Total Synthesis of Lactonamycin:
 Construction of Model ABCD Ring Systems
;
_journal_name_full 'Journal of Organic Chemistry'
_journal_page_first 2434
_journal_page_last 2444
_journal_paper_doi 10.1021/jo052637c
_journal_volume 71
_journal_year 2006
_chemical_formula_sum 'C18 H18 O6'
_chemical_formula_weight 330.32
_chemical_name_systematic
; 
 ? 
;
_space_group_IT_number 14
_symmetry_cell_setting monoclinic
_symmetry_space_group_name_Hall '-P 2ybc'
_symmetry_space_group_name_H-M 'P 1 21/c 1'
_atom_sites_solution_hydrogens geom
_atom_sites_solution_primary direct
_atom_sites_solution_secondary difmap
_audit_creation_method SHELXL-97
_cell_angle_alpha 90.00
_cell_angle_beta 100.850(12)
_cell_angle_gamma 90.00
_cell_formula_units_Z 4
_cell_length_a 15.2133(14)
_cell_length_b 11.0199(10)
_cell_length_c 10.072(2)
_cell_measurement_reflns_used 23
_cell_measurement_temperature 293(2)
_cell_measurement_theta_max 24.91
_cell_measurement_theta_min 12.48
_cell_volume 1658.4(4)
_computing_cell_refinement 'Bruker XSCANS'
_computing_data_collection 'Bruker XSCANS'
_computing_data_reduction 'Bruker SHELXTL'
_computing_molecular_graphics 'Bruker SHELXTL'
_computing_publication_material 'Bruker SHELXTL'
_computing_structure_refinement 'SHELXL-97 (Sheldrick, 1997)'
_computing_structure_solution 'SHELXS-97 (Sheldrick, 1990)'
_diffrn_ambient_temperature 293(2)
_diffrn_measured_fraction_theta_full 0.994
_diffrn_measured_fraction_theta_max 0.994
_diffrn_measurement_device_type 'Bruker P4'
_diffrn_measurement_method '\w scans'
_diffrn_radiation_monochromator graphite
_diffrn_radiation_source 'fine-focus sealed tube'
_diffrn_radiation_type CuK\a
_diffrn_radiation_wavelength 1.54178
_diffrn_reflns_av_R_equivalents 0.0617
_diffrn_reflns_av_sigmaI/netI 0.0337
_diffrn_reflns_limit_h_max 17
_diffrn_reflns_limit_h_min -16
_diffrn_reflns_limit_k_max 0
_diffrn_reflns_limit_k_min -12
_diffrn_reflns_limit_l_max 0
_diffrn_reflns_limit_l_min -11
_diffrn_reflns_number 2610
_diffrn_reflns_theta_full 59.98
_diffrn_reflns_theta_max 59.98
_diffrn_reflns_theta_min 4.99
_diffrn_standards_interval_count 97
_diffrn_standards_number 3
_exptl_absorpt_coefficient_mu 0.833
_exptl_absorpt_correction_type none
_exptl_crystal_colour Colourless
_exptl_crystal_density_diffrn 1.323
_exptl_crystal_density_method 'not measured'
_exptl_crystal_description blocks
_exptl_crystal_F_000 696
_exptl_crystal_size_max 0.67
_exptl_crystal_size_mid 0.60
_exptl_crystal_size_min 0.50
_refine_diff_density_max 0.258
_refine_diff_density_min -0.286
_refine_diff_density_rms 0.056
_refine_ls_extinction_coef 0.050(4)
_refine_ls_extinction_expression Fc^*^=kFc[1+0.001xFc^2^\l^3^/sin(2\q)]^-1/4^
_refine_ls_extinction_method SHELXL
_refine_ls_goodness_of_fit_ref 1.068
_refine_ls_hydrogen_treatment mixed
_refine_ls_matrix_type full
_refine_ls_number_parameters 218
_refine_ls_number_reflns 2448
_refine_ls_number_restraints 0
_refine_ls_restrained_S_all 1.068
_refine_ls_R_factor_all 0.0818
_refine_ls_R_factor_gt 0.0709
_refine_ls_shift/su_max 0.000
_refine_ls_shift/su_mean 0.000
_refine_ls_structure_factor_coef Fsqd
_refine_ls_weighting_details 'calc w=1/[\s^2^(Fo^2^)+(0.1095P)^2^+0.8119P] where P=(Fo^2^+2Fc^2^)/3'
_refine_ls_weighting_scheme calc
_refine_ls_wR_factor_gt 0.1911
_refine_ls_wR_factor_ref 0.2003
_reflns_number_gt 1998
_reflns_number_total 2448
_reflns_threshold_expression >2sigma(I)
_cod_data_source_file jo052637csi20051223_025640_3.cif
_cod_depositor_comments
;
The following automatic conversions were performed:
'_symmetry_cell_setting' value 'Monoclinic' changed to 'monoclinic'
according to '/home/saulius/struct/CIF-dictionaries/cif_core.dic'
dictionary named 'cif_core.dic' version 2.4.1 from 2010-06-29.

Automatic conversion script
Id: cif_fix_enum 1527 2010-12-29 10:47:43Z saulius 
;
_cod_original_sg_symbol_H-M 'P 21/c'
_cod_database_code 4021580

loop_
_symmetry_equiv_pos_as_xyz
'x, y, z'
'-x, y+1/2, -z+1/2'
'-x, -y, -z'
'x, -y-1/2, z-1/2'

loop_
_atom_site_label
_atom_site_type_symbol
_atom_site_fract_x
_atom_site_fract_y
_atom_site_fract_z
_atom_site_U_iso_or_equiv
_atom_site_adp_type
_atom_site_occupancy
_atom_site_symmetry_multiplicity
_atom_site_calc_flag
_atom_site_refinement_flags
O1 O 0.13470(15) -0.2014(2) -0.2351(2) 0.0633(7) Uani 1 1 d .
C2 C 0.2203(2) -0.1419(3) -0.1934(3) 0.0564(8) Uani 1 1 d .
C3 C 0.2536(2) -0.0716(3) -0.3001(3) 0.0566(8) Uani 1 1 d .
O3 O 0.33113(16) -0.0759(2) -0.3124(3) 0.0789(8) Uani 1 1 d .
C4 C 0.1865(2) 0.0096(3) -0.3839(3) 0.0544(8) Uani 1 1 d .
C5 C 0.2030(3) 0.0524(3) -0.5067(3) 0.0696(10) Uani 1 1 d .
H5A H 0.2537 0.0269 -0.5381 0.083 Uiso 1 1 calc R
C6 C 0.1443(3) 0.1326(4) -0.5818(3) 0.0772(11) Uani 1 1 d .
H6A H 0.1557 0.1609 -0.6639 0.093 Uiso 1 1 calc R
C7 C 0.0696(3) 0.1709(3) -0.5373(4) 0.0773(11) Uani 1 1 d .
H7A H 0.0306 0.2250 -0.5893 0.093 Uiso 1 1 calc R
C8 C 0.0516(2) 0.1302(3) -0.4160(3) 0.0670(9) Uani 1 1 d .
H8A H 0.0006 0.1566 -0.3862 0.080 Uiso 1 1 calc R
C9 C 0.1106(2) 0.0487(3) -0.3377(3) 0.0537(8) Uani 1 1 d .
C10 C 0.0893(2) 0.0076(3) -0.2073(3) 0.0546(8) Uani 1 1 d .
O10 O 0.03166(16) 0.0532(2) -0.1553(2) 0.0725(8) Uani 1 1 d .
C11 C 0.1417(2) -0.0993(3) -0.1437(3) 0.0552(8) Uani 1 1 d .
C12 C 0.1518(2) -0.1363(3) 0.0025(3) 0.0643(9) Uani 1 1 d .
H12A H 0.0973 -0.1788 0.0149 0.077 Uiso 1 1 calc R
O13 O 0.22458(19) -0.2211(2) 0.0219(3) 0.0815(8) Uani 1 1 d .
C14 C 0.2784(3) -0.2070(4) -0.0791(4) 0.0742(10) Uani 1 1 d .
H14A H 0.2965 -0.2854 -0.1085 0.089 Uiso 1 1 calc R
H14B H 0.3316 -0.1598 -0.0444 0.089 Uiso 1 1 calc R
C15 C 0.1695(2) -0.0332(4) 0.1034(3) 0.0692(10) Uani 1 1 d .
H15A H 0.1175 0.0194 0.0913 0.083 Uiso 1 1 calc R
H15B H 0.1781 -0.0663 0.1942 0.083 Uiso 1 1 calc R
C16 C 0.2500(2) 0.0405(3) 0.0892(3) 0.0594(8) Uani 1 1 d .
O16 O 0.25993(17) 0.0873(2) -0.0150(2) 0.0747(8) Uani 1 1 d .
O17 O 0.30824(15) 0.0474(2) 0.2058(2) 0.0662(7) Uani 1 1 d .
C18 C 0.3935(2) 0.1170(4) 0.2202(3) 0.0713(10) Uani 1 1 d .
C19 C 0.4396(3) 0.0860(6) 0.3611(4) 0.1167(19) Uani 1 1 d .
H19A H 0.4156 0.1349 0.4246 0.175 Uiso 1 1 calc R
H19B H 0.5026 0.1014 0.3705 0.175 Uiso 1 1 calc R
H19C H 0.4302 0.0018 0.3785 0.175 Uiso 1 1 calc R
C20 C 0.4469(3) 0.0717(5) 0.1176(5) 0.1112(18) Uani 1 1 d .
H20A H 0.4097 0.0716 0.0293 0.167 Uiso 1 1 calc R
H20B H 0.4676 -0.0093 0.1407 0.167 Uiso 1 1 calc R
H20C H 0.4974 0.1240 0.1176 0.167 Uiso 1 1 calc R
C21 C 0.3700(4) 0.2503(4) 0.2057(6) 0.1130(17) Uani 1 1 d .
H21A H 0.3401 0.2664 0.1147 0.169 Uiso 1 1 calc R
H21B H 0.4238 0.2978 0.2259 0.169 Uiso 1 1 calc R
H21C H 0.3313 0.2712 0.2673 0.169 Uiso 1 1 calc R

loop_
_atom_site_aniso_label
_atom_site_aniso_U_11
_atom_site_aniso_U_22
_atom_site_aniso_U_33
_atom_site_aniso_U_23
_atom_site_aniso_U_13
_atom_site_aniso_U_12
O1 0.0679(14) 0.0616(13) 0.0633(14) -0.0105(10) 0.0203(11) -0.0069(10)
C2 0.0538(18) 0.0600(18) 0.0572(18) -0.0009(14) 0.0147(14) -0.0052(14)
C3 0.0552(19) 0.0614(19) 0.0563(18) -0.0094(14) 0.0181(14) -0.0017(14)
O3 0.0534(14) 0.105(2) 0.0835(17) 0.0004(14) 0.0255(12) 0.0012(13)
C4 0.0594(18) 0.0598(18) 0.0469(16) -0.0027(13) 0.0173(13) -0.0033(14)
C5 0.078(2) 0.080(2) 0.057(2) -0.0003(17) 0.0281(17) -0.0051(18)
C6 0.101(3) 0.079(2) 0.054(2) 0.0102(18) 0.0220(19) -0.005(2)
C7 0.090(3) 0.073(2) 0.068(2) 0.0136(18) 0.0141(19) 0.006(2)
C8 0.071(2) 0.068(2) 0.063(2) 0.0017(17) 0.0139(16) 0.0077(17)
C9 0.0571(18) 0.0552(17) 0.0509(17) -0.0019(13) 0.0154(14) -0.0041(14)
C10 0.0540(17) 0.0606(19) 0.0522(17) -0.0041(14) 0.0174(14) -0.0018(14)
O10 0.0669(15) 0.0884(17) 0.0693(15) -0.0034(12) 0.0313(12) 0.0112(12)
C11 0.0600(18) 0.0588(18) 0.0501(17) -0.0034(13) 0.0189(14) -0.0031(14)
C12 0.066(2) 0.072(2) 0.0584(19) 0.0072(16) 0.0219(15) -0.0068(17)
O13 0.0978(19) 0.0810(17) 0.0691(16) 0.0199(13) 0.0248(14) 0.0109(14)
C14 0.075(2) 0.076(2) 0.073(2) 0.0063(18) 0.0152(18) 0.0079(19)
C15 0.073(2) 0.091(3) 0.0474(18) 0.0008(16) 0.0215(16) -0.0084(19)
C16 0.068(2) 0.070(2) 0.0431(17) 0.0007(14) 0.0180(14) 0.0006(16)
O16 0.0860(17) 0.0899(18) 0.0480(13) 0.0099(11) 0.0120(11) -0.0218(13)
O17 0.0627(14) 0.0917(17) 0.0452(12) 0.0032(11) 0.0127(10) -0.0064(12)
C18 0.0526(19) 0.105(3) 0.0563(19) 0.0011(18) 0.0112(15) -0.0073(18)
C19 0.087(3) 0.195(6) 0.062(2) 0.010(3) -0.002(2) -0.018(3)
C20 0.066(3) 0.186(5) 0.087(3) -0.016(3) 0.030(2) 0.001(3)
C21 0.113(4) 0.099(4) 0.123(4) -0.012(3) 0.012(3) -0.019(3)

loop_
_atom_type_symbol
_atom_type_description
_atom_type_scat_dispersion_real
_atom_type_scat_dispersion_imag
_atom_type_scat_source
C C 0.0181 0.0091 'International Tables Vol C Tables 4.2.6.8 and 6.1.1.4'
H H 0.0000 0.0000 'International Tables Vol C Tables 4.2.6.8 and 6.1.1.4'
O O 0.0492 0.0322 'International Tables Vol C Tables 4.2.6.8 and 6.1.1.4'

loop_
_geom_angle_atom_site_label_1
_geom_angle_atom_site_label_2
_geom_angle_atom_site_label_3
_geom_angle
C11 O1 C2 60.51(19)
O1 C2 C11 59.64(18)
O1 C2 C3 115.9(3)
C11 C2 C3 119.5(3)
O1 C2 C14 112.0(3)
C11 C2 C14 107.1(3)
C3 C2 C14 125.0(3)
O3 C3 C2 121.6(3)
O3 C3 C4 122.8(3)
C2 C3 C4 115.5(3)
C5 C4 C9 119.5(3)
C5 C4 C3 119.2(3)
C9 C4 C3 121.2(3)
C6 C5 C4 120.0(3)
C7 C6 C5 120.8(3)
C6 C7 C8 120.5(4)
C7 C8 C9 119.7(3)
C4 C9 C8 119.5(3)
C4 C9 C10 122.4(3)
C8 C9 C10 118.1(3)
O10 C10 C9 123.6(3)
O10 C10 C11 120.8(3)
C9 C10 C11 115.6(3)
O1 C11 C2 59.84(19)
O1 C11 C10 111.8(3)
C2 C11 C10 120.8(3)
O1 C11 C12 113.1(3)
C2 C11 C12 108.0(3)
C10 C11 C12 125.3(3)
O13 C12 C11 104.1(3)
O13 C12 C15 111.2(3)
C11 C12 C15 115.1(3)
C14 O13 C12 111.3(2)
O13 C14 C2 105.4(3)
C16 C15 C12 112.8(3)
O16 C16 O17 124.9(3)
O16 C16 C15 123.6(3)
O17 C16 C15 111.5(3)
C16 O17 C18 122.5(2)
O17 C18 C19 102.6(3)
O17 C18 C21 107.7(3)
C19 C18 C21 111.9(4)
O17 C18 C20 109.5(3)
C19 C18 C20 110.8(4)
C21 C18 C20 113.7(4)

loop_
_geom_bond_atom_site_label_1
_geom_bond_atom_site_label_2
_geom_bond_distance
O1 C11 1.445(4)
O1 C2 1.448(4)
C2 C11 1.458(4)
C2 C3 1.489(4)
C2 C14 1.495(5)
C3 O3 1.209(4)
C3 C4 1.494(5)
C4 C5 1.389(4)
C4 C9 1.393(4)
C5 C6 1.377(5)
C6 C7 1.365(5)
C7 C8 1.376(5)
C8 C9 1.402(5)
C9 C10 1.482(4)
C10 O10 1.211(4)
C10 C11 1.497(4)
C11 C12 1.508(4)
C12 O13 1.434(4)
C12 C15 1.515(5)
O13 C14 1.430(4)
C15 C16 1.499(5)
C16 O16 1.205(4)
C16 O17 1.333(4)
O17 C18 1.490(4)
C18 C19 1.499(5)
C18 C21 1.513(6)
C18 C20 1.515(5)
